data_7110880
loop_
_publ_author_name
'Quadrelli, Elsje Alessandra'
'Davies, John E.'
'Johnson, Brian F. G.'
'Feeder, Neil'

_publ_section_title
;
 Molecular insight into the non-innocence of a silica-support: the
 structure of a platinum--silsesquioxane derivative
;
_journal_issue 12
_journal_name_full 'Chemical Communications'
_journal_page_first 1031
_journal_paper_doi 10.1039/b000992j
_journal_year 2000
_chemical_formula_sum 'C84 H156 O24 Pt Si16 Tl2'
_chemical_formula_weight 2603.36
_chemical_name_systematic
; 
 ? 
;
_space_group_IT_number 2
_symmetry_space_group_name_Hall '-P 1'
_symmetry_space_group_name_H-M 'P -1'
_atom_sites_solution_hydrogens geom
_atom_sites_solution_primary direct
_atom_sites_solution_secondary difmap
_audit_creation_method SHELXL
_cell_angle_alpha 98.04(4)
_cell_angle_beta 101.92(4)
_cell_angle_gamma 92.99(3)
_cell_formula_units_Z 2
_cell_length_a 14.613(2)
_cell_length_b 19.703(2)
_cell_length_c 20.723(2)
_cell_measurement_temperature 180(2)
_cell_volume 5760.3(16)
_computing_structure_refinement 'SHELXL-93 (Sheldrick, 1993)'
_computing_structure_solution 'SHELXS-86 (Sheldrick, 1990)'
_diffrn_ambient_temperature 180(2)
_diffrn_radiation_monochromator graphite
_diffrn_radiation_source 'fine-focus sealed tube'
_diffrn_radiation_type MoK\a
_diffrn_radiation_wavelength 0.71069
_diffrn_reflns_av_R_equivalents 0.0725
_diffrn_reflns_av_sigmaI/netI 0.1003
_diffrn_reflns_limit_h_max 15
_diffrn_reflns_limit_h_min -15
_diffrn_reflns_limit_k_max 21
_diffrn_reflns_limit_k_min -21
_diffrn_reflns_limit_l_max 21
_diffrn_reflns_limit_l_min -22
_diffrn_reflns_number 24096
_diffrn_reflns_theta_max 22.49
_diffrn_reflns_theta_min 1.57
_exptl_absorpt_coefficient_mu 4.229
_exptl_crystal_density_diffrn 1.501
_exptl_crystal_F_000 2632
_exptl_crystal_size_max 0.23
_exptl_crystal_size_mid 0.14
_exptl_crystal_size_min 0.07
_refine_diff_density_max 1.745
_refine_diff_density_min -1.113
_refine_diff_density_rms 0.173
_refine_ls_extinction_method none
_refine_ls_goodness_of_fit_all 1.338
_refine_ls_goodness_of_fit_obs 1.465
_refine_ls_matrix_type full
_refine_ls_number_parameters 675
_refine_ls_number_reflns 14643
_refine_ls_number_restraints 152
_refine_ls_restrained_S_all 1.392
_refine_ls_restrained_S_obs 1.461
_refine_ls_R_factor_all 0.1248
_refine_ls_R_factor_obs 0.0817
_refine_ls_shift/esd_max -0.154
_refine_ls_shift/esd_mean 0.004
_refine_ls_structure_factor_coef Fsqd
_refine_ls_weighting_details 'w=1/[\s^2^(Fo^2^)+(0.1000P)^2^+0.0000P] where P=(Fo^2^+2Fc^2^)/3'
_refine_ls_weighting_scheme calc
_refine_ls_wR_factor_all 0.2465
_refine_ls_wR_factor_obs 0.2119
_reflns_number_observed 9904
_reflns_number_total 14691
_reflns_observed_criterion >2sigma(I)
_cod_data_source_file b000992jsup1.cif
_cod_data_source_block bj9958
_cod_depositor_comments
;
The following automatic conversions were performed:

'_refine_ls_weighting_scheme' value 'calc
w=1/[\s^2^(Fo^2^)+(0.1000P)^2^+0.0000P] where P=(Fo^2^+2Fc^2^)/3' was
changed to 'calc'. New tag '_refine_ls_weighting_details' was
created. The value of the new tag was set to
'w=1/[\s^2^(Fo^2^)+(0.1000P)^2^+0.0000P] where P=(Fo^2^+2Fc^2^)/3'.

Automatic conversion script
Id: cif_fix_values 3143 2015-03-26 13:38:13Z robertas 
;
_cod_original_cell_volume 5760.3(11)
_cod_database_code 7110880

loop_
_symmetry_equiv_pos_as_xyz
'x, y, z'
'-x, -y, -z'

loop_
_atom_site_aniso_label
_atom_site_aniso_U_11
_atom_site_aniso_U_22
_atom_site_aniso_U_33
_atom_site_aniso_U_23
_atom_site_aniso_U_13
_atom_site_aniso_U_12
Pt1 0.0804(5) 0.0519(4) 0.0532(4) -0.0084(3) 0.0209(3) -0.0207(3)
Tl2 0.0574(5) 0.0753(5) 0.0648(4) -0.0045(3) 0.0129(3) -0.0038(3)
Tl1 0.0774(5) 0.0552(4) 0.0689(4) 0.0022(3) 0.0185(4) 0.0059(3)
Si1 0.087(4) 0.062(3) 0.098(4) 0.019(3) 0.002(3) 0.014(3)
O20 0.133(12) 0.070(7) 0.074(7) -0.015(6) 0.040(8) 0.018(8)
Si2 0.146(7) 0.071(3) 0.067(3) 0.008(3) 0.031(4) 0.017(4)
O31 0.143(15) 0.070(8) 0.107(10) 0.014(7) 0.071(10) 0.019(9)
O32 0.125(12) 0.095(9) 0.093(9) -0.022(7) 0.066(9) -0.045(8)
Si3 0.116(5) 0.067(3) 0.070(3) -0.007(3) 0.041(3) -0.009(3)
O40 0.101(10) 0.065(7) 0.066(7) 0.002(5) 0.033(7) 0.005(7)
Si4 0.076(4) 0.045(2) 0.065(3) -0.009(2) 0.016(2) 0.005(2)
O51 0.083(9) 0.042(6) 0.067(6) -0.004(5) -0.007(6) 0.004(6)
O52 0.136(13) 0.074(8) 0.070(7) 0.005(6) 0.005(8) 0.003(8)
Si5 0.090(4) 0.062(3) 0.065(3) -0.014(2) -0.010(3) 0.001(3)
O61 0.059(8) 0.079(8) 0.109(9) -0.023(7) -0.004(7) 0.001(6)
O62 0.061(8) 0.070(7) 0.098(8) 0.011(6) 0.019(6) 0.014(6)
O63 0.089(10) 0.063(7) 0.108(9) -0.008(7) 0.025(8) 0.011(7)
Si6 0.059(3) 0.062(3) 0.095(4) 0.010(3) 0.007(3) 0.007(3)
O71 0.063(9) 0.058(7) 0.116(9) 0.006(6) 0.000(7) -0.002(6)
O72 0.071(8) 0.048(6) 0.067(6) -0.003(5) 0.024(6) 0.002(5)
O73 0.088(9) 0.048(6) 0.057(6) -0.008(5) 0.008(6) -0.018(6)
Si7 0.062(3) 0.041(2) 0.059(2) 0.000(2) 0.009(2) -0.007(2)
O81 0.114(11) 0.071(8) 0.101(9) 0.001(7) 0.060(8) 0.011(7)
O82 0.076(9) 0.076(7) 0.091(8) 0.028(6) 0.035(7) 0.029(7)
O83 0.082(9) 0.073(7) 0.073(7) 0.010(6) 0.022(6) 0.008(7)
Si8 0.071(4) 0.063(3) 0.088(3) 0.016(3) 0.018(3) 0.013(3)
O91 0.097(10) 0.060(7) 0.073(7) 0.001(6) 0.006(7) 0.006(7)
O92 0.059(8) 0.059(6) 0.061(6) -0.009(5) 0.011(5) 0.006(5)
Si9 0.067(3) 0.048(2) 0.071(3) 0.008(2) 0.006(2) 0.003(2)
O101 0.101(11) 0.079(8) 0.053(6) -0.009(6) -0.003(6) 0.009(7)
O102 0.104(10) 0.043(6) 0.069(7) 0.004(5) 0.004(6) 0.006(6)
Si10 0.092(4) 0.056(3) 0.047(2) -0.003(2) 0.002(2) 0.009(3)
O111 0.082(9) 0.063(7) 0.072(7) 0.002(5) 0.015(6) -0.006(6)
O112 0.072(8) 0.058(6) 0.051(6) -0.001(5) 0.022(5) 0.008(5)
Si11 0.071(3) 0.061(3) 0.053(2) -0.002(2) 0.022(2) 0.004(2)
O120 0.075(8) 0.057(6) 0.049(5) -0.018(5) 0.024(5) -0.013(5)
Si12 0.062(3) 0.046(2) 0.049(2) -0.006(2) 0.010(2) 0.000(2)
O130 0.087(10) 0.056(6) 0.067(7) 0.001(5) 0.013(6) -0.005(6)
Si13 0.095(4) 0.048(2) 0.060(3) 0.007(2) 0.020(3) 0.005(3)
O140 0.079(8) 0.048(6) 0.057(6) 0.004(5) 0.015(6) -0.004(5)
Si14 0.083(4) 0.055(3) 0.070(3) 0.003(2) 0.025(3) -0.010(3)
Si15 0.087(4) 0.068(3) 0.119(4) 0.011(3) 0.027(4) 0.018(3)
Si16 0.117(6) 0.065(3) 0.151(6) -0.006(3) 0.076(5) -0.003(3)

loop_
_atom_site_label
_atom_site_type_symbol
_atom_site_fract_x
_atom_site_fract_y
_atom_site_fract_z
_atom_site_U_iso_or_equiv
_atom_site_thermal_displace_type
_atom_site_occupancy
_atom_site_calc_flag
_atom_site_refinement_flags
_atom_site_disorder_group
Pt1 Pt 0.62871(5) -0.31982(3) 0.48919(3) 0.0634(3) Uani 1 d . .
Tl2 Tl 0.81584(5) -0.27903(3) 0.40170(3) 0.0677(3) Uani 1 d . .
Tl1 Tl 0.57394(5) -0.21970(3) 0.37826(3) 0.0675(3) Uani 1 d . .
Si1 Si 0.9439(4) -0.3236(3) 0.7204(3) 0.084(2) Uani 1 d . .
C1 C 1.0444(13) -0.3297(9) 0.7831(9) 0.091(2) Uiso 1 d D .
H1A H 1.0881(13) -0.3400(9) 0.7523(9) 0.109 Uiso 1 calc R .
C2 C 1.0585(18) -0.3910(10) 0.8159(13) 0.138(2) Uiso 1 d D .
H2A H 1.0573(18) -0.4328(10) 0.7830(13) 0.166 Uiso 1 calc R .
H2B H 1.0101(18) -0.3980(10) 0.8420(13) 0.166 Uiso 1 calc R .
C3 C 1.1568(20) -0.3732(14) 0.8621(14) 0.178(3) Uiso 1 d D .
H3A H 1.1533(20) -0.3749(14) 0.9091(14) 0.214 Uiso 1 calc R .
H3B H 1.2007(20) -0.4067(14) 0.8494(14) 0.214 Uiso 1 calc R .
C4 C 1.1897(16) -0.3035(14) 0.8545(15) 0.178(3) Uiso 1 d D .
H4A H 1.2337(16) -0.3056(14) 0.8239(15) 0.214 Uiso 1 calc R .
H4B H 1.2224(16) -0.2773(14) 0.8983(15) 0.214 Uiso 1 calc R .
C5 C 1.1023(18) -0.2690(10) 0.8257(12) 0.138(2) Uiso 1 d D .
H5A H 1.0715(18) -0.2483(10) 0.8611(12) 0.166 Uiso 1 calc R .
H5B H 1.1169(18) -0.2336(10) 0.7991(12) 0.166 Uiso 1 calc R .
O20 O 0.8586(10) -0.2977(6) 0.7536(6) 0.092(4) Uani 1 d . .
Si2 Si 0.8165(6) -0.2393(3) 0.7979(3) 0.094(2) Uani 1 d . .
C6 C 0.8516(15) -0.2477(9) 0.8903(8) 0.091(2) Uiso 1 d D .
H6A H 0.9197(15) -0.2559(9) 0.9003(8) 0.109 Uiso 1 calc R .
C7 C 0.7997(20) -0.3053(10) 0.9079(11) 0.138(2) Uiso 1 d D .
H7A H 0.8329(20) -0.3476(10) 0.9028(11) 0.166 Uiso 1 calc R .
H7B H 0.7360(20) -0.3139(10) 0.8789(11) 0.166 Uiso 1 calc R .
C8 C 0.7942(25) -0.2839(13) 0.9806(13) 0.178(3) Uiso 1 d D .
H8A H 0.7295(25) -0.2945(13) 0.9861(13) 0.214 Uiso 1 calc R .
H8B H 0.8372(25) -0.3098(13) 1.0097(13) 0.214 Uiso 1 calc R .
C9 C 0.8202(25) -0.2116(14) 0.9992(11) 0.178(3) Uiso 1 d D .
H9A H 0.8773(25) -0.2032(14) 1.0354(11) 0.214 Uiso 1 calc R .
H9B H 0.7689(25) -0.1880(14) 1.0150(11) 0.214 Uiso 1 calc R .
C10 C 0.8385(20) -0.1852(10) 0.9372(11) 0.138(2) Uiso 1 d D .
H10A H 0.7846(20) -0.1612(10) 0.9167(11) 0.166 Uiso 1 calc R .
H10B H 0.8955(20) -0.1527(10) 0.9486(11) 0.166 Uiso 1 calc R .
O31 O 0.7077(12) -0.2428(6) 0.7678(7) 0.099(5) Uani 1 d . .
O32 O 0.5483(10) -0.2662(6) 0.6747(6) 0.104(5) Uani 1 d D .
Si3 Si 0.6118(5) -0.2108(3) 0.7339(3) 0.084(2) Uani 1 d . .
C11 C 0.5397(13) -0.1874(10) 0.7933(9) 0.091(2) Uiso 1 d D .
H11A H 0.5811(13) -0.1543(10) 0.8300(9) 0.109 Uiso 1 calc R .
C12 C 0.5027(17) -0.2401(11) 0.8268(13) 0.138(2) Uiso 1 d D .
H12A H 0.5469(17) -0.2439(11) 0.8690(13) 0.166 Uiso 1 calc R .
H12B H 0.4927(17) -0.2854(11) 0.7978(13) 0.166 Uiso 1 calc R .
C13 C 0.4085(19) -0.2164(15) 0.8407(16) 0.178(3) Uiso 1 d D .
H13A H 0.3565(19) -0.2510(15) 0.8171(16) 0.214 Uiso 1 calc R .
H13B H 0.4102(19) -0.2113(15) 0.8891(16) 0.214 Uiso 1 calc R .
C14 C 0.3936(19) -0.1482(15) 0.8161(15) 0.178(3) Uiso 1 d D .
H14A H 0.3273(19) -0.1458(15) 0.7938(15) 0.214 Uiso 1 calc R .
H14B H 0.4126(19) -0.1092(15) 0.8531(15) 0.214 Uiso 1 calc R .
C15 C 0.4553(17) -0.1487(12) 0.7686(12) 0.138(2) Uiso 1 d D .
H15A H 0.4762(17) -0.1010(12) 0.7652(12) 0.166 Uiso 1 calc R .
H15B H 0.4212(17) -0.1715(12) 0.7239(12) 0.166 Uiso 1 calc R .
O40 O 0.6411(9) -0.1429(5) 0.7051(5) 0.076(3) Uani 1 d . .
Si4 Si 0.7018(4) -0.0977(2) 0.6667(2) 0.0637(13) Uani 1 d . .
C16 C 0.6374(13) -0.0237(10) 0.6478(9) 0.091(2) Uiso 1 d D .
H16A H 0.6780(13) 0.0070(10) 0.6287(9) 0.109 Uiso 1 calc R .
C17 C 0.6106(17) 0.0190(13) 0.7068(10) 0.138(2) Uiso 1 d D .
H17A H 0.6131(17) -0.0079(13) 0.7440(10) 0.166 Uiso 1 calc R .
H17B H 0.6542(17) 0.0610(13) 0.7227(10) 0.166 Uiso 1 calc R .
C18 C 0.5128(19) 0.0376(16) 0.6827(14) 0.178(3) Uiso 1 d D .
H18A H 0.4731(19) 0.0270(16) 0.7139(14) 0.214 Uiso 1 calc R .
H18B H 0.5133(19) 0.0875(16) 0.6804(14) 0.214 Uiso 1 calc R .
C19 C 0.4757(16) -0.0014(16) 0.6174(14) 0.178(3) Uiso 1 d D .
H19A H 0.4570(16) 0.0306(16) 0.5851(14) 0.214 Uiso 1 calc R .
H19B H 0.4191(16) -0.0306(16) 0.6186(14) 0.214 Uiso 1 calc R .
C20 C 0.5462(17) -0.0458(13) 0.5946(11) 0.138(2) Uiso 1 d D .
H20A H 0.5545(17) -0.0379(13) 0.5500(11) 0.166 Uiso 1 calc R .
H20B H 0.5268(17) -0.0951(13) 0.5926(11) 0.166 Uiso 1 calc R .
O51 O 0.8045(8) -0.0723(5) 0.7164(5) 0.069(3) Uani 1 d . .
O52 O 0.8646(11) -0.1627(6) 0.7930(6) 0.097(4) Uani 1 d . .
Si5 Si 0.8951(4) -0.1029(3) 0.7563(2) 0.079(2) Uani 1 d . .
C21 C 0.9618(13) -0.0361(10) 0.8180(8) 0.091(2) Uiso 1 d D .
H21A H 0.9813(13) -0.0021(10) 0.7908(8) 0.109 Uiso 1 calc R .
C22 C 1.0521(16) -0.0525(12) 0.8572(12) 0.138(2) Uiso 1 d D .
H22A H 1.0998(16) -0.0564(12) 0.8295(12) 0.166 Uiso 1 calc R .
H22B H 1.0446(16) -0.0964(12) 0.8745(12) 0.166 Uiso 1 calc R .
C23 C 1.0804(17) 0.0065(15) 0.9136(13) 0.178(3) Uiso 1 d D .
H23A H 1.1304(17) 0.0376(15) 0.9050(13) 0.214 Uiso 1 calc R .
H23B H 1.1044(17) -0.0107(15) 0.9560(13) 0.214 Uiso 1 calc R .
C24 C 0.9940(21) 0.0445(14) 0.9181(13) 0.178(3) Uiso 1 d D .
H24A H 1.0039(21) 0.0926(14) 0.9104(13) 0.214 Uiso 1 calc R .
H24B H 0.9789(21) 0.0451(14) 0.9626(13) 0.214 Uiso 1 calc R .
C25 C 0.9152(15) 0.0051(13) 0.8637(12) 0.138(2) Uiso 1 d D .
H25A H 0.8750(15) -0.0248(13) 0.8831(12) 0.166 Uiso 1 calc R .
H25B H 0.8758(15) 0.0373(13) 0.8403(12) 0.166 Uiso 1 calc R .
O61 O 0.9550(9) -0.1355(6) 0.7034(6) 0.089(4) Uani 1 d . .
O62 O 0.9726(8) -0.2679(6) 0.6775(6) 0.076(3) Uani 1 d . .
O63 O 0.9064(9) -0.3958(6) 0.6717(6) 0.088(4) Uani 1 d . .
Si6 Si 0.9634(4) -0.1967(2) 0.6458(3) 0.0736(14) Uani 1 d . .
C26 C 1.0692(12) -0.1794(10) 0.6123(9) 0.091(2) Uiso 1 d D .
H26A H 1.0670(12) -0.1317(10) 0.6009(9) 0.109 Uiso 1 calc R .
C27 C 1.0736(16) -0.2266(13) 0.5491(10) 0.138(2) Uiso 1 d D .
H27A H 1.0379(16) -0.2714(13) 0.5465(10) 0.166 Uiso 1 calc R .
H27B H 1.0471(16) -0.2057(13) 0.5093(10) 0.166 Uiso 1 calc R .
C28 C 1.1748(19) -0.2360(16) 0.5529(13) 0.178(3) Uiso 1 d D .
H28A H 1.1843(19) -0.2857(16) 0.5482(13) 0.214 Uiso 1 calc R .
H28B H 1.1951(19) -0.2173(16) 0.5157(13) 0.214 Uiso 1 calc R .
C29 C 1.2311(15) -0.2014(17) 0.6156(14) 0.178(3) Uiso 1 d D .
H29A H 1.2672(15) -0.1600(17) 0.6088(14) 0.214 Uiso 1 calc R .
H29B H 1.2757(15) -0.2324(17) 0.6362(14) 0.214 Uiso 1 calc R .
C30 C 1.1612(16) -0.1809(14) 0.6607(10) 0.138(2) Uiso 1 d D .
H30A H 1.1561(16) -0.2151(14) 0.6907(10) 0.166 Uiso 1 calc R .
H30B H 1.1813(16) -0.1351(14) 0.6880(10) 0.166 Uiso 1 calc R .
O71 O 0.8695(9) -0.2059(5) 0.5882(6) 0.083(4) Uani 1 d . .
O72 O 0.7169(8) -0.1448(5) 0.6005(5) 0.062(3) Uani 1 d . .
O73 O 0.7182(8) -0.2340(5) 0.4932(5) 0.068(3) Uani 1 d . .
Si7 Si 0.7773(3) -0.1748(2) 0.5476(2) 0.0554(11) Uani 1 d . .
C31 C 0.8151(14) -0.1044(8) 0.5051(9) 0.091(2) Uiso 1 d D .
H31A H 0.8508(14) -0.1250(8) 0.4720(9) 0.109 Uiso 1 calc R .
C32 C 0.8799(17) -0.0464(12) 0.5527(11) 0.138(2) Uiso 1 d D .
H32A H 0.8577(17) -0.0346(12) 0.5945(11) 0.166 Uiso 1 calc R .
H32B H 0.9451(17) -0.0596(12) 0.5637(11) 0.166 Uiso 1 calc R .
C33 C 0.8738(20) 0.0136(12) 0.5131(15) 0.178(3) Uiso 1 d D .
H33A H 0.8921(20) 0.0580(12) 0.5432(15) 0.214 Uiso 1 calc R .
H33B H 0.9146(20) 0.0088(12) 0.4804(15) 0.214 Uiso 1 calc R .
C34 C 0.7731(21) 0.0086(12) 0.4789(15) 0.178(3) Uiso 1 d D .
H34A H 0.7660(21) 0.0254(12) 0.4354(15) 0.214 Uiso 1 calc R .
H34B H 0.7368(21) 0.0364(12) 0.5066(15) 0.214 Uiso 1 calc R .
C35 C 0.7389(15) -0.0682(12) 0.4688(12) 0.138(2) Uiso 1 d D .
H35A H 0.6815(15) -0.0741(12) 0.4864(12) 0.166 Uiso 1 calc R .
H35B H 0.7241(15) -0.0873(12) 0.4207(12) 0.166 Uiso 1 calc R .
O81 O 0.3193(10) -0.2036(6) 0.2944(6) 0.091(4) Uani 1 d . .
O82 O 0.3697(8) -0.3215(6) 0.2425(6) 0.076(3) Uani 1 d . .
O83 O 0.4142(9) -0.2080(6) 0.1989(5) 0.075(3) Uani 1 d . .
Si8 Si 0.3343(4) -0.2484(2) 0.2240(3) 0.0730(14) Uani 1 d . .
C36 C 0.2214(14) -0.2582(9) 0.1660(8) 0.091(2) Uiso 1 d D .
H36A H 0.1747(14) -0.2835(9) 0.1850(8) 0.109 Uiso 1 calc R .
C37 C 0.1818(20) -0.1897(10) 0.1468(11) 0.138(2) Uiso 1 d D .
H37A H 0.1428(20) -0.1709(10) 0.1778(11) 0.166 Uiso 1 calc R .
H37B H 0.2334(20) -0.1547(10) 0.1476(11) 0.166 Uiso 1 calc R .
C38 C 0.1249(22) -0.2098(14) 0.0788(13) 0.178(3) Uiso 1 d D .
H38A H 0.1357(22) -0.1745(14) 0.0509(13) 0.214 Uiso 1 calc R .
H38B H 0.0574(22) -0.2131(14) 0.0801(13) 0.214 Uiso 1 calc R .
C39 C 0.1507(23) -0.2771(14) 0.0494(11) 0.178(3) Uiso 1 d D .
H39A H 0.1733(23) -0.2730(14) 0.0081(11) 0.214 Uiso 1 calc R .
H39B H 0.0962(23) -0.3118(14) 0.0385(11) 0.214 Uiso 1 calc R .
C40 C 0.2288(19) -0.2973(12) 0.1027(11) 0.138(2) Uiso 1 d D .
H40A H 0.2212(19) -0.3472(12) 0.1042(11) 0.166 Uiso 1 calc R .
H40B H 0.2909(19) -0.2862(12) 0.0929(11) 0.166 Uiso 1 calc R .
O91 O 0.4501(9) -0.3965(5) 0.1589(5) 0.080(3) Uani 1 d . .
O92 O 0.5199(7) -0.3760(5) 0.2882(5) 0.062(3) Uani 1 d . .
Si9 Si 0.4251(4) -0.3877(2) 0.2315(2) 0.0634(12) Uani 1 d . .
C41 C 0.3537(12) -0.4666(10) 0.2359(9) 0.091(2) Uiso 1 d D .
H41A H 0.3971(12) -0.5032(10) 0.2460(9) 0.109 Uiso 1 calc R .
C42 C 0.3011(17) -0.4560(14) 0.2880(10) 0.138(2) Uiso 1 d D .
H42A H 0.3154(17) -0.4087(14) 0.3129(10) 0.166 Uiso 1 calc R .
H42B H 0.3165(17) -0.4890(14) 0.3197(10) 0.166 Uiso 1 calc R .
C43 C 0.1974(17) -0.4679(17) 0.2518(14) 0.178(3) Uiso 1 d D .
H43A H 0.1595(17) -0.4889(17) 0.2794(14) 0.214 Uiso 1 calc R .
H43B H 0.1722(17) -0.4240(17) 0.2418(14) 0.214 Uiso 1 calc R .
C44 C 0.1959(17) -0.5146(15) 0.1901(13) 0.178(3) Uiso 1 d D .
H44A H 0.1395(17) -0.5101(15) 0.1555(13) 0.214 Uiso 1 calc R .
H44B H 0.1961(17) -0.5630(15) 0.1981(13) 0.214 Uiso 1 calc R .
C45 C 0.2846(17) -0.4925(14) 0.1687(9) 0.138(2) Uiso 1 d D .
H45A H 0.2739(17) -0.4553(14) 0.1411(9) 0.166 Uiso 1 calc R .
H45B H 0.3080(17) -0.5317(14) 0.1432(9) 0.166 Uiso 1 calc R .
O101 O 0.6274(9) -0.3786(6) 0.1469(5) 0.082(4) Uani 1 d . .
O102 O 0.5082(9) -0.2820(5) 0.1238(5) 0.075(3) Uani 1 d . .
Si10 Si 0.5187(4) -0.3633(2) 0.1169(2) 0.0679(14) Uani 1 d . .
C46 C 0.4853(13) -0.4035(10) 0.0285(8) 0.091(2) Uiso 1 d D .
H46A H 0.4863(13) -0.4542(10) 0.0285(8) 0.109 Uiso 1 calc R .
C47 C 0.3901(14) -0.3928(14) -0.0123(11) 0.138(2) Uiso 1 d D .
H47A H 0.3748(14) -0.3446(14) -0.0023(11) 0.166 Uiso 1 calc R .
H47B H 0.3404(14) -0.4239(14) -0.0031(11) 0.166 Uiso 1 calc R .
C48 C 0.3998(18) -0.4098(18) -0.0842(11) 0.178(3) Uiso 1 d D .
H48A H 0.3741(18) -0.4576(18) -0.1029(11) 0.214 Uiso 1 calc R .
H48B H 0.3651(18) -0.3783(18) -0.1118(11) 0.214 Uiso 1 calc R .
C49 C 0.5018(20) -0.4015(18) -0.0839(11) 0.178(3) Uiso 1 d D .
H49A H 0.5147(20) -0.3637(18) -0.1085(11) 0.214 Uiso 1 calc R .
H49B H 0.5219(20) -0.4444(18) -0.1057(11) 0.214 Uiso 1 calc R .
C50 C 0.5550(14) -0.3848(14) -0.0109(11) 0.138(2) Uiso 1 d D .
H50A H 0.6099(14) -0.4123(14) -0.0027(11) 0.166 Uiso 1 calc R .
H50B H 0.5768(14) -0.3354(14) 0.0010(11) 0.166 Uiso 1 calc R .
O111 O 0.7342(9) -0.2719(5) 0.2209(5) 0.074(3) Uani 1 d . .
O112 O 0.6969(8) -0.3821(5) 0.2750(4) 0.060(3) Uani 1 d . .
Si11 Si 0.7158(4) -0.3557(2) 0.2080(2) 0.0617(12) Uani 1 d . .
C51 C 0.8179(12) -0.3963(10) 0.1874(9) 0.091(2) Uiso 1 d D .
H51A H 0.8008(12) -0.4470(10) 0.1769(9) 0.109 Uiso 1 calc R .
C52 C 0.8462(16) -0.3748(14) 0.1293(10) 0.138(2) Uiso 1 d D .
H52A H 0.8139(16) -0.3342(14) 0.1165(10) 0.166 Uiso 1 calc R .
H52B H 0.8316(16) -0.4124(14) 0.0909(10) 0.166 Uiso 1 calc R .
C53 C 0.9536(18) -0.3567(17) 0.1522(13) 0.178(3) Uiso 1 d D .
H53A H 0.9857(18) -0.3728(17) 0.1160(13) 0.214 Uiso 1 calc R .
H53B H 0.9680(18) -0.3064(17) 0.1652(13) 0.214 Uiso 1 calc R .
C54 C 0.9841(16) -0.3932(17) 0.2112(13) 0.178(3) Uiso 1 d D .
H54A H 0.9908(16) -0.4424(17) 0.1970(13) 0.214 Uiso 1 calc R .
H54B H 1.0439(16) -0.3714(17) 0.2401(13) 0.214 Uiso 1 calc R .
C55 C 0.9037(17) -0.3838(14) 0.2454(9) 0.138(2) Uiso 1 d D .
H55A H 0.9080(17) -0.3367(14) 0.2705(9) 0.166 Uiso 1 calc R .
H55B H 0.9017(17) -0.4175(14) 0.2764(9) 0.166 Uiso 1 calc R .
O120 O 0.6615(8) -0.3455(5) 0.3932(4) 0.062(3) Uani 1 d . .
Si12 Si 0.6246(3) -0.3954(2) 0.3231(2) 0.0540(11) Uani 1 d . .
C56 C 0.6190(14) -0.4879(9) 0.3283(9) 0.091(2) Uiso 1 d D .
H56A H 0.5669(14) -0.4976(9) 0.3511(9) 0.109 Uiso 1 calc R .
C57 C 0.5984(18) -0.5361(12) 0.2612(10) 0.138(2) Uiso 1 d D .
H57A H 0.5305(18) -0.5509(12) 0.2473(10) 0.166 Uiso 1 calc R .
H57B H 0.6171(18) -0.5124(12) 0.2264(10) 0.166 Uiso 1 calc R .
C58 C 0.6534(23) -0.5966(13) 0.2709(12) 0.178(3) Uiso 1 d D .
H58A H 0.6104(23) -0.6390(13) 0.2617(12) 0.214 Uiso 1 calc R .
H58B H 0.6961(23) -0.6011(13) 0.2395(12) 0.214 Uiso 1 calc R .
C59 C 0.7084(22) -0.5878(13) 0.3402(13) 0.178(3) Uiso 1 d D .
H59A H 0.7735(22) -0.5998(13) 0.3411(13) 0.214 Uiso 1 calc R .
H59B H 0.6796(22) -0.6176(13) 0.3666(13) 0.214 Uiso 1 calc R .
C60 C 0.7075(17) -0.5123(12) 0.3685(11) 0.138(2) Uiso 1 d D .
H60A H 0.7641(17) -0.4854(12) 0.3636(11) 0.166 Uiso 1 calc R .
H60B H 0.7057(17) -0.5070(12) 0.4165(11) 0.166 Uiso 1 calc R .
O130 O 0.5952(9) -0.1924(5) 0.2263(5) 0.072(3) Uani 1 d . .
Si13 Si 0.5057(4) -0.2070(2) 0.1664(2) 0.0672(13) Uani 1 d . .
C61 C 0.5018(14) -0.1434(8) 0.1118(9) 0.091(2) Uiso 0.50 d PD 1
H61A H 0.5595(14) -0.1480(8) 0.0932(9) 0.109 Uiso 0.50 calc PR 1
C62 C 0.5030(18) -0.0695(10) 0.1369(11) 0.138(2) Uiso 0.50 d PD 1
H62A H 0.5638(18) -0.0455(10) 0.1358(11) 0.166 Uiso 0.50 calc PR 1
H62B H 0.4949(18) -0.0629(10) 0.1835(11) 0.166 Uiso 0.50 calc PR 1
C63 C 0.4230(38) -0.0407(18) 0.0923(24) 0.178(3) Uiso 0.50 d PD 1
H63A H 0.4440(38) 0.0040(18) 0.0812(24) 0.214 Uiso 0.50 calc PR 1
H63B H 0.3697(38) -0.0341(18) 0.1146(24) 0.214 Uiso 0.50 calc PR 1
C64 C 0.3946(39) -0.0943(23) 0.0295(19) 0.178(3) Uiso 0.50 d PD 1
H64A H 0.3264(39) -0.0960(23) 0.0107(19) 0.214 Uiso 0.50 calc PR 1
H64B H 0.4289(39) -0.0836(23) -0.0048(19) 0.214 Uiso 0.50 calc PR 1
C65 C 0.4203(31) -0.1609(17) 0.0515(19) 0.138(2) Uiso 0.50 d PD 1
H65A H 0.4392(31) -0.1915(17) 0.0153(19) 0.166 Uiso 0.50 calc PR 1
H65B H 0.3663(31) -0.1844(17) 0.0639(19) 0.166 Uiso 0.50 calc PR 1
C61' C 0.5018(14) -0.1434(8) 0.1118(9) 0.091(2) Uiso 0.50 d PD 2
H61B H 0.4410(45) -0.1551(15) 0.0784(27) 0.109 Uiso 0.50 calc PR 2
C62' C 0.5030(18) -0.0695(10) 0.1369(11) 0.138(2) Uiso 0.50 d PD 2
H62C H 0.5434(45) -0.0578(15) 0.1822(27) 0.166 Uiso 0.50 calc PR 2
H62D H 0.4389(45) -0.0567(15) 0.1384(27) 0.166 Uiso 0.50 calc PR 2
C63' C 0.5432(45) -0.0322(15) 0.0866(27) 0.178(3) Uiso 0.50 d PD 2
H63C H 0.4940(45) -0.0076(15) 0.0612(27) 0.214 Uiso 0.50 calc PR 2
H63D H 0.5958(45) 0.0018(15) 0.1105(27) 0.214 Uiso 0.50 calc PR 2
C64' C 0.5771(44) -0.0857(23) 0.0399(24) 0.178(3) Uiso 0.50 d PD 2
H64C H 0.6409(44) -0.0712(23) 0.0351(24) 0.214 Uiso 0.50 calc PR 2
H64D H 0.5344(44) -0.0931(23) -0.0047(24) 0.214 Uiso 0.50 calc PR 2
C65' C 0.5781(33) -0.1506(18) 0.0708(23) 0.138(2) Uiso 0.50 d PD 2
H65C H 0.6401(33) -0.1539(18) 0.0999(23) 0.166 Uiso 0.50 calc PR 2
H65D H 0.5630(33) -0.1918(18) 0.0360(23) 0.166 Uiso 0.50 calc PR 2
O140 O 0.7126(8) -0.2082(5) 0.3374(5) 0.062(3) Uani 1 d . .
Si14 Si 0.7051(4) -0.2024(2) 0.2602(2) 0.0696(14) Uani 1 d . .
C66 C 0.7815(13) -0.1291(9) 0.2451(9) 0.091(2) Uiso 1 d D .
H66A H 0.7726(13) -0.1308(9) 0.1957(9) 0.109 Uiso 1 calc R .
C67 C 0.8845(16) -0.1353(11) 0.2730(13) 0.138(2) Uiso 1 d D .
H67A H 0.9200(16) -0.1384(11) 0.2370(13) 0.166 Uiso 1 calc R .
H67B H 0.8929(16) -0.1767(11) 0.2949(13) 0.166 Uiso 1 calc R .
C68 C 0.9184(17) -0.0701(14) 0.3237(14) 0.178(3) Uiso 1 d D .
H68A H 0.9149(17) -0.0781(14) 0.3693(14) 0.214 Uiso 1 calc R .
H68B H 0.9839(17) -0.0545(14) 0.3236(14) 0.214 Uiso 1 calc R .
C69 C 0.8530(20) -0.0185(11) 0.3009(15) 0.178(3) Uiso 1 d D .
H69A H 0.8735(20) 0.0033(11) 0.2655(15) 0.214 Uiso 1 calc R .
H69B H 0.8502(20) 0.0177(11) 0.3386(15) 0.214 Uiso 1 calc R .
C70 C 0.7586(15) -0.0583(11) 0.2743(13) 0.138(2) Uiso 1 d D .
H70A H 0.7197(15) -0.0361(11) 0.2395(13) 0.166 Uiso 1 calc R .
H70B H 0.7246(15) -0.0616(11) 0.3106(13) 0.166 Uiso 1 calc R .
Si15 Si 0.9143(4) -0.4416(3) 0.6002(3) 0.090(2) Uani 1 d . .
C151 C 0.8433(19) -0.5229(12) 0.5890(12) 0.125(3) Uiso 1 d . .
H15B H 0.8403(103) -0.5353(47) 0.6328(12) 0.188 Uiso 1 calc R .
H15C H 0.8716(68) -0.5590(22) 0.5640(75) 0.188 Uiso 1 calc R .
H15D H 0.7797(38) -0.5182(28) 0.5642(77) 0.188 Uiso 1 calc R .
C152 C 1.0322(18) -0.4550(13) 0.6033(12) 0.125(3) Uiso 1 d . .
H15E H 1.0715(20) -0.4254(65) 0.6421(49) 0.188 Uiso 1 calc R .
H15F H 1.0495(37) -0.4439(84) 0.5625(40) 0.188 Uiso 1 calc R .
H15G H 1.0420(29) -0.5033(23) 0.6069(86) 0.188 Uiso 1 calc R .
C153 C 0.8648(19) -0.3992(13) 0.5300(12) 0.125(3) Uiso 1 d . .
H15H H 0.8782(114) -0.3493(14) 0.5426(33) 0.188 Uiso 1 calc R .
H15I H 0.7967(26) -0.4104(77) 0.5174(60) 0.188 Uiso 1 calc R .
H15J H 0.8928(98) -0.4149(74) 0.4920(33) 0.188 Uiso 1 calc R .
Si16 Si 0.2596(5) -0.1988(3) 0.3517(4) 0.107(2) Uani 1 d . .
C161 C 0.1653(18) -0.1447(13) 0.3290(12) 0.125(3) Uiso 1 d . .
H16B H 0.1093(41) -0.1733(15) 0.3032(75) 0.188 Uiso 1 calc R .
H16C H 0.1845(49) -0.1118(60) 0.3020(75) 0.188 Uiso 1 calc R .
H16D H 0.1510(85) -0.1196(69) 0.3695(12) 0.188 Uiso 1 calc R .
C162 C 0.2175(19) -0.2856(12) 0.3593(12) 0.125(3) Uiso 1 d . .
H16E H 0.2080(120) -0.3152(26) 0.3159(23) 0.188 Uiso 1 calc R .
H16F H 0.1580(62) -0.2842(17) 0.3740(84) 0.188 Uiso 1 calc R .
H16G H 0.2641(56) -0.3041(35) 0.3920(65) 0.188 Uiso 1 calc R .
C163 C 0.3403(18) -0.1553(13) 0.4310(11) 0.125(3) Uiso 1 d . .
H16H H 0.3756(92) -0.1153(55) 0.4219(20) 0.188 Uiso 1 calc R .
H16I H 0.3841(81) -0.1876(31) 0.4486(48) 0.188 Uiso 1 calc R .
H16J H 0.3033(20) -0.1401(80) 0.4640(32) 0.188 Uiso 1 calc R .
C01 C 0.5355(23) -0.2764(16) 0.5976(13) 0.068(2) Uiso 0.576(14) d PD 3
H01A H 0.5311(23) -0.2312(16) 0.5807(13) 0.081 Uiso 0.576(14) calc PR 3
C02 C 0.6312(23) -0.3091(15) 0.5885(14) 0.068(2) Uiso 0.576(14) d P 3
H02A H 0.6849(23) -0.2751(15) 0.6123(14) 0.081 Uiso 0.576(14) calc PR 3
C03 C 0.6405(25) -0.3732(14) 0.6196(14) 0.068(2) Uiso 0.576(14) d P 3
H03A H 0.6084(25) -0.3704(14) 0.6574(14) 0.081 Uiso 0.576(14) calc PR 3
H03B H 0.7075(25) -0.3795(14) 0.6365(14) 0.081 Uiso 0.576(14) calc PR 3
C04 C 0.5955(13) -0.4330(8) 0.5657(8) 0.068(2) Uiso 0.576(14) d P 3
H04A H 0.6374(13) -0.4709(8) 0.5680(8) 0.081 Uiso 0.576(14) calc PR 3
H04B H 0.5359(13) -0.4498(8) 0.5759(8) 0.081 Uiso 0.576(14) calc PR 3
C05 C 0.5758(12) -0.4182(8) 0.4978(8) 0.068(2) Uiso 0.576(14) d P 3
H05A H 0.5957(12) -0.4548(8) 0.4663(8) 0.081 Uiso 0.576(14) calc PR 3
C06 C 0.5051(12) -0.3849(8) 0.4666(8) 0.068(2) Uiso 0.576(14) d P 3
H06A H 0.4848(12) -0.4031(8) 0.4179(8) 0.081 Uiso 0.576(14) calc PR 3
C07 C 0.4264(12) -0.3521(8) 0.4957(8) 0.068(2) Uiso 0.576(14) d P 3
H07A H 0.4067(12) -0.3140(8) 0.4709(8) 0.081 Uiso 0.576(14) calc PR 3
H07B H 0.3722(12) -0.3870(8) 0.4861(8) 0.081 Uiso 0.576(14) calc PR 3
C08 C 0.4452(22) -0.3254(16) 0.5661(14) 0.068(2) Uiso 0.576(14) d P 3
H08A H 0.4477(22) -0.3651(16) 0.5906(14) 0.081 Uiso 0.576(14) calc PR 3
H08B H 0.3907(22) -0.3006(16) 0.5747(14) 0.081 Uiso 0.576(14) calc PR 3
C01' C 0.5588(30) -0.2771(21) 0.5665(20) 0.068(2) Uiso 0.424(14) d P 4
H01B H 0.5757(30) -0.2264(21) 0.5762(20) 0.081 Uiso 0.424(14) calc PR 4
C02' C 0.5969(31) -0.3043(19) 0.6217(19) 0.068(2) Uiso 0.424(14) d PD 4
H02B H 0.6665(31) -0.2934(19) 0.6343(19) 0.081 Uiso 0.424(14) calc PR 4
C03' C 0.5695(34) -0.3850(19) 0.6197(18) 0.068(2) Uiso 0.424(14) d P 4
H03C H 0.5999(34) -0.3979(19) 0.6630(18) 0.081 Uiso 0.424(14) calc PR 4
H03D H 0.5008(34) -0.3918(19) 0.6154(18) 0.081 Uiso 0.424(14) calc PR 4
C04' C 0.5955(13) -0.4330(8) 0.5657(8) 0.068(2) Uiso 0.424(14) d P 4
H04C H 0.6638(28) -0.4372(21) 0.5787(19) 0.081 Uiso 0.424(14) calc PR 4
H04D H 0.5637(28) -0.4788(21) 0.5649(19) 0.081 Uiso 0.424(14) calc PR 4
C05' C 0.5758(12) -0.4182(8) 0.4978(8) 0.068(2) Uiso 0.424(14) d P 4
H05B H 0.5957(28) -0.4548(21) 0.4663(19) 0.081 Uiso 0.424(14) calc PR 4
C06' C 0.5051(12) -0.3849(8) 0.4666(8) 0.068(2) Uiso 0.424(14) d P 4
H06B H 0.4848(28) -0.4031(21) 0.4179(19) 0.081 Uiso 0.424(14) calc PR 4
C07' C 0.4264(12) -0.3521(8) 0.4957(8) 0.068(2) Uiso 0.424(14) d P 4
H07C H 0.3770(28) -0.3428(21) 0.4583(19) 0.081 Uiso 0.424(14) calc PR 4
H07D H 0.3983(28) -0.3860(21) 0.5186(19) 0.081 Uiso 0.424(14) calc PR 4
C08' C 0.4546(28) -0.2887(21) 0.5424(19) 0.068(2) Uiso 0.424(14) d P 4
H08C H 0.4251(28) -0.2902(21) 0.5812(19) 0.081 Uiso 0.424(14) calc PR 4
H08D H 0.4314(28) -0.2495(21) 0.5204(19) 0.081 Uiso 0.424(14) calc PR 4

loop_
_atom_type_symbol
_atom_type_description
_atom_type_scat_dispersion_real
_atom_type_scat_dispersion_imag
_atom_type_scat_source
C C 0.0033 0.0016 'International Tables Vol C Tables 4.2.6.8 and 6.1.1.4'
H H 0.0000 0.0000 'International Tables Vol C Tables 4.2.6.8 and 6.1.1.4'
O O 0.0106 0.0060 'International Tables Vol C Tables 4.2.6.8 and 6.1.1.4'
Pt Pt -1.7033 8.3905 'International Tables Vol C Tables 4.2.6.8 and 6.1.1.4'
Si Si 0.0817 0.0704 'International Tables Vol C Tables 4.2.6.8 and 6.1.1.4'
Tl Tl -2.8358 9.6688 'International Tables Vol C Tables 4.2.6.8 and 6.1.1.4'

loop_
_geom_angle_atom_site_label_1
_geom_angle_atom_site_label_2
_geom_angle_atom_site_label_3
_geom_angle
C02 Pt1 O73 96.6(9)
O73 Pt1 C06' 159.5(5)
C02 Pt1 C06 91.7(10)
O73 Pt1 C06 159.5(5)
O73 Pt1 C05' 162.7(6)
C06' Pt1 C05' 37.7(6)
C02 Pt1 C05 78.9(9)
O73 Pt1 C05 162.7(6)
C06 Pt1 C05 37.7(6)
C02 Pt1 O120 163.6(9)
O73 Pt1 O120 82.2(4)
C06' Pt1 O120 95.0(5)
C06 Pt1 O120 95.0(5)
C05' Pt1 O120 97.4(5)
C05 Pt1 O120 97.4(5)
O73 Pt1 C01' 97.1(12)
C06' Pt1 C01' 78.9(12)
C05' Pt1 C01' 88.9(12)
O120 Pt1 C01' 160.7(11)
C02 Pt1 Tl1 132.9(8)
O73 Pt1 Tl1 61.5(3)
C06' Pt1 Tl1 99.3(4)
C06 Pt1 Tl1 99.3(4)
C05' Pt1 Tl1 133.0(5)
C05 Pt1 Tl1 133.0(5)
O120 Pt1 Tl1 60.6(3)
C01' Pt1 Tl1 102.0(11)
O140 Tl2 O120 80.7(3)
O140 Tl2 O73 80.9(3)
O120 Tl2 O73 64.2(3)
O140 Tl2 Tl1 38.1(2)
O120 Tl2 Tl1 50.2(2)
O73 Tl2 Tl1 50.4(2)
O140 Tl1 Pt1 102.8(2)
O140 Tl1 Tl2 39.4(2)
Pt1 Tl1 Tl2 63.43(4)
O62 Si1 O20 109.2(6)
O62 Si1 O63 109.5(7)
O20 Si1 O63 107.5(7)
O62 Si1 C1 106.6(8)
O20 Si1 C1 110.6(9)
O63 Si1 C1 113.4(8)
C2 C1 C5 110.0(13)
C2 C1 Si1 122.4(14)
C5 C1 Si1 123.7(14)
C1 C2 C3 102.6(13)
C4 C3 C2 107.5(14)
C3 C4 C5 106.3(15)
C1 C5 C4 100.0(14)
Si2 O20 Si1 149.3(10)
O31 Si2 O20 107.3(8)
O31 Si2 O52 108.9(8)
O20 Si2 O52 109.8(8)
O31 Si2 C6 115.8(9)
O20 Si2 C6 110.5(8)
O52 Si2 C6 104.5(8)
C7 C6 C10 105.8(13)
C7 C6 Si2 113.1(15)
C10 C6 Si2 114.4(14)
C6 C7 C8 105.8(14)
C9 C8 C7 109.0(14)
C8 C9 C10 106.7(14)
C6 C10 C9 105.9(13)
Si2 O31 Si3 153.5(9)
C01 O32 Si3 132.7(14)
C02' O32 Si3 118.1(18)
O40 Si3 O32 110.4(7)
O40 Si3 O31 108.2(7)
O32 Si3 O31 110.8(8)
O40 Si3 C11 108.7(8)
O32 Si3 C11 106.7(8)
O31 Si3 C11 112.1(8)
C12 C11 C15 104.4(13)
C12 C11 Si3 120.0(15)
C15 C11 Si3 115.8(14)
C11 C12 C13 106.0(13)
C14 C13 C12 108.2(14)
C15 C14 C13 102.1(14)
C14 C15 C11 108.4(14)
Si3 O40 Si4 155.1(8)
O72 Si4 O40 109.0(6)
O72 Si4 O51 109.3(6)
O40 Si4 O51 108.7(6)
O72 Si4 C16 112.2(7)
O40 Si4 C16 107.4(8)
O51 Si4 C16 110.2(7)
C17 C16 C20 107.2(13)
C17 C16 Si4 115.5(14)
C20 C16 Si4 111.1(15)
C18 C17 C16 106.5(13)
C19 C18 C17 108.4(14)
C18 C19 C20 111.5(15)
C19 C20 C16 104.3(13)
Si5 O51 Si4 140.7(7)
Si5 O52 Si2 155.6(8)
O52 Si5 O51 110.4(8)
O52 Si5 O61 107.7(7)
O51 Si5 O61 108.9(7)
O52 Si5 C21 108.2(8)
O51 Si5 C21 109.0(7)
O61 Si5 C21 112.6(8)
C25 C21 C22 107.7(13)
C25 C21 Si5 119.7(15)
C22 C21 Si5 117.5(14)
C21 C22 C23 105.1(13)
C22 C23 C24 107.3(14)
C23 C24 C25 105.6(14)
C21 C25 C24 105.5(14)
Si6 O61 Si5 147.8(9)
Si1 O62 Si6 154.6(8)
Si1 O63 Si15 142.7(9)
O61 Si6 O71 109.3(7)
O61 Si6 O62 108.6(7)
O71 Si6 O62 108.0(6)
O61 Si6 C26 110.5(8)
O71 Si6 C26 111.5(8)
O62 Si6 C26 108.8(8)
C30 C26 C27 106.8(13)
C30 C26 Si6 114.8(14)
C27 C26 Si6 114.6(15)
C28 C27 C26 105.8(13)
C29 C28 C27 110.9(14)
C28 C29 C30 106.1(15)
C26 C30 C29 104.3(13)
Si6 O71 Si7 150.6(8)
Si4 O72 Si7 154.5(8)
Si7 O73 Pt1 138.4(6)
Si7 O73 Tl2 111.1(6)
Pt1 O73 Tl2 101.3(4)
O73 Si7 O72 111.3(6)
O73 Si7 O71 108.9(6)
O72 Si7 O71 108.2(6)
O73 Si7 C31 109.1(7)
O72 Si7 C31 109.7(7)
O71 Si7 C31 109.6(8)
C35 C31 C32 104.0(12)
C35 C31 Si7 116.1(15)
C32 C31 Si7 113.6(14)
C33 C32 C31 103.6(14)
C34 C33 C32 103.6(15)
C33 C34 C35 105.8(14)
C31 C35 C34 107.9(13)
Si16 O81 Si8 145.6(9)
Si9 O82 Si8 152.8(8)
Si8 O83 Si13 151.0(8)
O83 Si8 O82 109.4(6)
O83 Si8 O81 108.4(6)
O82 Si8 O81 106.3(6)
O83 Si8 C36 113.3(8)
O82 Si8 C36 112.5(8)
O81 Si8 C36 106.6(8)
C40 C36 C37 104.1(12)
C40 C36 Si8 109.9(15)
C37 C36 Si8 115.4(15)
C38 C37 C36 104.1(13)
C37 C38 C39 109.6(14)
C38 C39 C40 105.4(14)
C36 C40 C39 106.9(14)
Si9 O91 Si10 141.7(8)
Si9 O92 Si12 153.4(6)
O82 Si9 O92 106.6(6)
O82 Si9 O91 110.4(6)
O92 Si9 O91 109.8(6)
O82 Si9 C41 111.2(8)
O92 Si9 C41 111.5(7)
O91 Si9 C41 107.3(7)
C42 C41 C45 108.8(13)
C42 C41 Si9 112.0(15)
C45 C41 Si9 111.2(14)
C41 C42 C43 105.3(13)
C44 C43 C42 105.4(15)
C43 C44 C45 104.6(16)
C44 C45 C41 103.0(13)
Si11 O101 Si10 143.5(7)
Si10 O102 Si13 152.9(7)
O102 Si10 O91 108.2(6)
O102 Si10 O101 110.7(7)
O91 Si10 O101 109.2(6)
O102 Si10 C46 110.5(7)
O91 Si10 C46 109.7(8)
O101 Si10 C46 108.5(7)
C50 C46 C47 106.0(13)
C50 C46 Si10 112.8(14)
C47 C46 Si10 119.1(14)
C46 C47 C48 104.3(13)
C49 C48 C47 107.1(14)
C48 C49 C50 107.5(14)
C46 C50 C49 104.8(14)
Si14 O111 Si11 143.4(8)
Si11 O112 Si12 149.0(8)
O101 Si11 O112 110.6(6)
O101 Si11 O111 109.2(6)
O112 Si11 O111 109.7(5)
O101 Si11 C51 108.6(7)
O112 Si11 C51 107.4(7)
O111 Si11 C51 111.2(8)
C52 C51 C55 107.7(13)
C52 C51 Si11 113.8(15)
C55 C51 Si11 112.8(14)
C51 C52 C53 104.6(13)
C54 C53 C52 105.5(15)
C55 C54 C53 101.0(15)
C54 C55 C51 103.1(14)
Si12 O120 Pt1 141.2(6)
Si12 O120 Tl2 113.7(5)
Pt1 O120 Tl2 104.9(4)
O120 Si12 O112 107.9(6)
O120 Si12 O92 109.3(5)
O112 Si12 O92 109.1(5)
O120 Si12 C56 115.1(7)
O112 Si12 C56 106.8(7)
O92 Si12 C56 108.5(7)
C60 C56 C57 104.7(12)
C60 C56 Si12 115.0(15)
C57 C56 Si12 115.6(14)
C58 C57 C56 107.1(13)
C59 C58 C57 109.5(14)
C58 C59 C60 106.1(14)
C59 C60 C56 105.8(14)
Si13 O130 Si14 151.8(7)
O130 Si13 O83 107.2(6)
O130 Si13 O102 109.4(6)
O83 Si13 O102 108.5(7)
O130 Si13 C61' 111.6(8)
O83 Si13 C61' 111.1(8)
O102 Si13 C61' 108.8(7)
O130 Si13 C61 111.6(8)
O83 Si13 C61 111.1(8)
O102 Si13 C61 108.8(7)
C62 C61 C65 107.3(13)
C62 C61 Si13 121.6(14)
C65 C61 Si13 111.4(20)
C61 C62 C63 107.9(14)
C62 C63 C64 105.1(17)
C65 C64 C63 105.3(19)
C64 C65 C61 106.4(17)
C62' C61' C65' 106.6(15)
C62' C61' Si13 121.6(14)
C65' C61' Si13 111.8(18)
C61' C62' C63' 105.1(14)
C64' C63' C62' 107.7(15)
C63' C64' C65' 106.1(17)
C64' C65' C61' 103.9(18)
Si14 O140 Tl1 119.5(6)
Si14 O140 Tl2 125.8(6)
Tl1 O140 Tl2 102.5(3)
O140 Si14 O111 110.8(6)
O140 Si14 O130 108.6(6)
O111 Si14 O130 108.0(6)
O140 Si14 C66 114.2(7)
O111 Si14 C66 106.8(7)
O130 Si14 C66 108.2(7)
C67 C66 C70 107.3(12)
C67 C66 Si14 111.9(14)
C70 C66 Si14 114.2(15)
C66 C67 C68 105.7(13)
C69 C68 C67 104.3(15)
C68 C69 C70 105.5(16)
C69 C70 C66 104.4(14)
O63 Si15 C152 108.3(10)
O63 Si15 C153 111.1(9)
C152 Si15 C153 111.7(12)
O63 Si15 C151 108.5(9)
C152 Si15 C151 111.1(12)
C153 Si15 C151 105.9(12)
O81 Si16 C161 107.7(10)
O81 Si16 C162 108.9(9)
C161 Si16 C162 113.0(12)
O81 Si16 C163 106.9(10)
C161 Si16 C163 108.7(11)
C162 Si16 C163 111.5(11)
O32 C01 C08 108.5(22)
O32 C01 C02 101.1(21)
C08 C01 C02 114.0(24)
C03 C02 C01 110.0(25)
C03 C02 Pt1 116.3(19)
C01 C02 Pt1 105.8(18)
C02 C03 C04 107.2(21)
C05 C04 C03 115.9(16)
C06 C05 C04 129.2(16)
C06 C05 Pt1 71.0(10)
C04 C05 Pt1 113.6(11)
C05 C06 C07 127.9(15)
C05 C06 Pt1 71.3(11)
C07 C06 Pt1 112.2(11)
C08 C07 C06 118.6(18)
C07 C08 C01 119.1(23)
C02' C01' C08' 116.9(37)
C02' C01' Pt1 105.8(27)
C08' C01' Pt1 110.3(26)
C01' C02' O32 101.5(29)
C01' C02' C03' 116.2(36)
O32 C02' C03' 105.4(27)
C04' C03' C02' 116.5(28)
C05' C04' C03' 119.9(20)
C06' C05' C04' 129.2(16)
C06' C05' Pt1 71.0(10)
C04' C05' Pt1 113.6(11)
C05' C06' C07' 127.9(15)
C05' C06' Pt1 71.3(11)
C07' C06' Pt1 112.2(11)
C08' C07' C06' 115.6(21)
C07' C08' C01' 112.3(31)

loop_
_geom_bond_atom_site_label_1
_geom_bond_atom_site_label_2
_geom_bond_distance
Pt1 C02 2.03(3)
Pt1 O73 2.065(10)
Pt1 C06' 2.09(2)
Pt1 C06 2.09(2)
Pt1 C05' 2.09(2)
Pt1 C05 2.09(2)
Pt1 O120 2.140(8)
Pt1 C01' 2.17(4)
Pt1 Tl1 3.2389(14)
Tl2 O140 2.431(10)
Tl2 O120 2.509(10)
Tl2 O73 2.684(11)
Tl2 Tl1 3.7387(13)
Tl1 O140 2.364(11)
Si1 O62 1.596(12)
Si1 O20 1.615(13)
Si1 O63 1.623(12)
Si1 C1 1.77(2)
C1 C2 1.47(2)
C1 C5 1.49(2)
C2 C3 1.54(2)
C3 C4 1.47(2)
C4 C5 1.53(2)
O20 Si2 1.599(12)
Si2 O31 1.58(2)
Si2 O52 1.655(14)
Si2 C6 1.91(2)
C6 C7 1.46(2)
C6 C10 1.51(2)
C7 C8 1.53(2)
C8 C9 1.43(2)
C9 C10 1.52(2)
O31 Si3 1.63(2)
O32 C01 1.55(3)
O32 C02' 1.56(3)
O32 Si3 1.613(13)
Si3 O40 1.612(12)
Si3 C11 1.81(2)
C11 C12 1.47(2)
C11 C15 1.52(2)
C12 C13 1.54(2)
C13 C14 1.51(2)
C14 C15 1.46(2)
O40 Si4 1.618(12)
Si4 O72 1.607(10)
Si4 O51 1.644(12)
Si4 C16 1.82(2)
C16 C17 1.52(2)
C16 C20 1.54(2)
C17 C18 1.50(2)
C18 C19 1.44(2)
C19 C20 1.49(2)
O51 Si5 1.604(12)
O52 Si5 1.583(14)
Si5 O61 1.623(13)
Si5 C21 1.79(2)
C21 C25 1.46(2)
C21 C22 1.48(2)
C22 C23 1.50(2)
C23 C24 1.51(2)
C24 C25 1.52(2)
O61 Si6 1.603(12)
O62 Si6 1.631(12)
O63 Si15 1.651(13)
Si6 O71 1.605(13)
Si6 C26 1.86(2)
C26 C30 1.51(2)
C26 C27 1.51(2)
C27 C28 1.49(2)
C28 C29 1.44(2)
C29 C30 1.55(2)
O71 Si7 1.632(13)
O72 Si7 1.614(10)
O73 Si7 1.581(10)
Si7 C31 1.86(2)
C31 C35 1.48(2)
C31 C32 1.54(2)
C32 C33 1.53(2)
C33 C34 1.49(2)
C34 C35 1.54(2)
O81 Si16 1.607(12)
O81 Si8 1.658(12)
O82 Si9 1.583(11)
O82 Si8 1.626(11)
O83 Si8 1.592(12)
O83 Si13 1.616(12)
Si8 C36 1.81(2)
C36 C40 1.45(2)
C36 C37 1.57(2)
C37 C38 1.47(2)
C38 C39 1.48(2)
C39 C40 1.53(2)
O91 Si9 1.607(12)
O91 Si10 1.626(13)
O92 Si9 1.605(11)
O92 Si12 1.640(11)
Si9 C41 1.85(2)
C41 C42 1.45(2)
C41 C45 1.54(2)
C42 C43 1.54(2)
C43 C44 1.46(2)
C44 C45 1.52(2)
O101 Si11 1.606(12)
O101 Si10 1.641(13)
O102 Si10 1.606(11)
O102 Si13 1.618(11)
Si10 C46 1.85(2)
C46 C50 1.49(2)
C46 C47 1.51(2)
C47 C48 1.52(2)
C48 C49 1.49(2)
C49 C50 1.53(2)
O111 Si14 1.616(11)
O111 Si11 1.634(11)
O112 Si11 1.620(10)
O112 Si12 1.631(10)
Si11 C51 1.83(2)
C51 C52 1.46(2)
C51 C55 1.53(2)
C52 C53 1.55(2)
C53 C54 1.51(2)
C54 C55 1.50(2)
O120 Si12 1.609(9)
Si12 C56 1.84(2)
C56 C60 1.53(2)
C56 C57 1.53(2)
C57 C58 1.49(2)
C58 C59 1.47(2)
C59 C60 1.52(2)
O130 Si13 1.589(12)
O130 Si14 1.648(13)
Si13 C61' 1.80(2)
Si13 C61 1.80(2)
C61 C62 1.47(2)
C61 C65 1.52(2)
C62 C63 1.52(2)
C63 C64 1.53(3)
C64 C65 1.49(3)
C61' C62' 1.47(2)
C61' C65' 1.53(2)
C62' C63' 1.55(2)
C63' C64' 1.50(3)
C64' C65' 1.51(3)
O140 Si14 1.601(10)
Si14 C66 1.88(2)
C66 C67 1.52(2)
C66 C70 1.53(2)
C67 C68 1.53(2)
C68 C69 1.49(2)
C69 C70 1.51(2)
Si15 C152 1.75(3)
Si15 C153 1.82(2)
Si15 C151 1.82(2)
Si16 C161 1.81(2)
Si16 C162 1.83(2)
Si16 C163 1.88(2)
C01 C08 1.56(4)
C01 C02 1.61(5)
C02 C03 1.50(4)
C03 C04 1.52(3)
C04 C05 1.45(2)
C05 C06 1.35(2)
C06 C07 1.53(2)
C07 C08 1.44(3)
C01' C02' 1.36(6)
C01' C08' 1.50(6)
C02' C03' 1.61(5)
C03' C04' 1.49(4)
C04' C05' 1.45(2)
C05' C06' 1.35(2)
C06' C07' 1.53(2)
C07' C08' 1.45(4)
